data_4514651
loop_
_publ_author_name
'B\"acker, Andreas'
'Li, Yinwu'
'Fritz, Maximilian'
'Gr\"atz, Maik'
'Ke, Zhuofeng'
'Langer, Robert'

_publ_section_title
;
 Redox-Active, Boron-Based Ligands in Iron Complexes with Inverted Hydride
 Reactivity in Dehydrogenation Catalysis
;
_journal_issue 8
_journal_name_full 'ACS Catalysis'
_journal_page_first 7300
_journal_paper_doi 10.1021/acscatal.9b00882
_journal_volume 9
_journal_year 2019
_chemical_formula_moiety 'C52 H46 B Fe O2 P4, 2.5(C H2 Cl2), Br'
_chemical_formula_sum 'C54.5 H51 B Br Cl5 Fe O2 P4'
_chemical_formula_weight 1185.65
_space_group_crystal_system triclinic
_space_group_IT_number 2
_space_group_name_Hall '-P 1'
_space_group_name_H-M_alt 'P -1'
_symmetry_space_group_name_Hall '-P 1'
_symmetry_space_group_name_H-M 'P -1'
_atom_sites_solution_hydrogens mixed
_audit_creation_method SHELXL-2014/7
_cell_angle_alpha 97.02(3)
_cell_angle_beta 94.81(3)
_cell_angle_gamma 111.71(3)
_cell_formula_units_Z 2
_cell_length_a 11.496(2)
_cell_length_b 12.374(3)
_cell_length_c 20.858(4)
_cell_measurement_reflns_used 1000
_cell_measurement_temperature 100(2)
_cell_measurement_theta_max 25
_cell_measurement_theta_min 2
_cell_volume 2709.0(12)
_computing_structure_refinement 'SHELXL-2014/7 (Sheldrick, 2014)'
_diffrn_ambient_temperature 100(2)
_diffrn_measured_fraction_theta_full 0.989
_diffrn_measured_fraction_theta_max 0.987
_diffrn_measurement_device_type 'STOE IPDS2T'
_diffrn_measurement_method '\w scans'
_diffrn_radiation_type MoK\a
_diffrn_radiation_wavelength 0.71073
_diffrn_reflns_av_R_equivalents 0.1114
_diffrn_reflns_av_unetI/netI 0.1082
_diffrn_reflns_Laue_measured_fraction_full 0.989
_diffrn_reflns_Laue_measured_fraction_max 0.987
_diffrn_reflns_limit_h_max 14
_diffrn_reflns_limit_h_min -14
_diffrn_reflns_limit_k_max 13
_diffrn_reflns_limit_k_min -15
_diffrn_reflns_limit_l_max 25
_diffrn_reflns_limit_l_min -25
_diffrn_reflns_number 20677
_diffrn_reflns_point_group_measured_fraction_full 0.989
_diffrn_reflns_point_group_measured_fraction_max 0.987
_diffrn_reflns_theta_full 25.242
_diffrn_reflns_theta_max 25.851
_diffrn_reflns_theta_min 1.796
_exptl_absorpt_coefficient_mu 1.421
_exptl_absorpt_correction_type none
_exptl_crystal_colour 'pale yellow'
_exptl_crystal_density_diffrn 1.454
_exptl_crystal_description block
_exptl_crystal_F_000 1210
_exptl_crystal_size_max 0.15
_exptl_crystal_size_mid 0.12
_exptl_crystal_size_min 0.1
_refine_diff_density_max 1.035
_refine_diff_density_min -0.891
_refine_diff_density_rms 0.118
_refine_ls_extinction_method none
_refine_ls_goodness_of_fit_ref 1.011
_refine_ls_hydrogen_treatment mixed
_refine_ls_matrix_type full
_refine_ls_number_parameters 711
_refine_ls_number_reflns 10351
_refine_ls_number_restraints 0
_refine_ls_restrained_S_all 1.011
_refine_ls_R_factor_all 0.1184
_refine_ls_R_factor_gt 0.0864
_refine_ls_shift/su_max 0.000
_refine_ls_shift/su_mean 0.000
_refine_ls_structure_factor_coef Fsqd
_refine_ls_weighting_details 'w=1/[\s^2^(Fo^2^)+(0.1621P)^2^] where P=(Fo^2^+2Fc^2^)/3'
_refine_ls_weighting_scheme calc
_refine_ls_wR_factor_gt 0.2293
_refine_ls_wR_factor_ref 0.2538
_reflns_Friedel_coverage 0.000
_reflns_number_gt 6931
_reflns_number_total 10351
_reflns_threshold_expression 'I > 2\s(I)'
_cod_data_source_file cs9b00882_si_004.cif
_cod_data_source_block AR25b
_cod_original_cell_volume 2708.9(11)
_cod_original_formula_sum 'C54.50 H51 B Br Cl5 Fe O2 P4'
_cod_database_code 4514651
_shelx_shelxl_version_number 2014/7
_shelx_space_group_comment
;
The symmetry employed for this shelxl refinement is uniquely defined
by the following loop, which should always be used as a source of
symmetry information in preference to the above space-group names.
They are only intended as comments.
;

loop_
_space_group_symop_operation_xyz
'x, y, z'
'-x, -y, -z'

loop_
_atom_site_label
_atom_site_type_symbol
_atom_site_fract_x
_atom_site_fract_y
_atom_site_fract_z
_atom_site_U_iso_or_equiv
_atom_site_adp_type
_atom_site_occupancy
_atom_site_site_symmetry_order
_atom_site_calc_flag
_atom_site_refinement_flags_posn
_atom_site_refinement_flags_adp
_atom_site_refinement_flags_occupancy
_atom_site_disorder_assembly
_atom_site_disorder_group
Fe1 Fe 0.63976(7) 1.33262(7) 0.18061(4) 0.0450(2) Uani 1 1 d . . . . .
P4 P 0.90863(13) 1.56094(14) 0.25262(8) 0.0456(4) Uani 1 1 d . . . . .
P3 P 0.66566(13) 1.51642(13) 0.17641(8) 0.0452(4) Uani 1 1 d . . . . .
P2 P 0.80122(14) 1.31051(14) 0.31521(8) 0.0478(4) Uani 1 1 d . . . . .
P1 P 0.60044(16) 1.16161(14) 0.21217(8) 0.0507(4) Uani 1 1 d . . . . .
O1 O 0.3826(4) 1.2448(4) 0.1098(2) 0.0578(11) Uani 1 1 d . . . . .
O2 O 0.7716(4) 1.2829(4) 0.0731(2) 0.0595(11) Uani 1 1 d . . . . .
B1 B 0.8270(6) 1.3934(6) 0.2422(4) 0.0488(15) Uani 1 1 d . . . . .
C5 C 0.7867(5) 1.6191(5) 0.2425(3) 0.0468(13) Uani 1 1 d . . . . .
H5A H 0.8219 1.6990 0.2308 0.056 Uiso 1 1 calc R U . . .
H5B H 0.7497 1.6240 0.2834 0.056 Uiso 1 1 calc R U . . .
C9 C 1.0044(5) 1.6070(6) 0.1882(3) 0.0509(14) Uani 1 1 d . . . . .
C10 C 0.6607(6) 1.4200(6) 0.3804(3) 0.0551(15) Uani 1 1 d . . . . .
H10A H 0.7002 1.4855 0.3594 0.066 Uiso 1 1 calc R U . . .
C11 C 1.0129(6) 1.6428(6) 0.3273(3) 0.0503(14) Uani 1 1 d . . . . .
C12 C 0.5349(5) 1.5635(5) 0.1912(3) 0.0512(14) Uani 1 1 d . . . . .
C13A C 0.9400(5) 1.3211(5) 0.3679(3) 0.0478(13) Uani 1 1 d . . . . .
C14A C 0.9830(11) 1.2276(12) 0.3691(7) 0.054(3) Uani 0.5 1 d . . P A 2
H14A H 0.9397 1.1568 0.3389 0.064 Uiso 0.5 1 calc R U P A 2
C15A C 1.0815(13) 1.2341(14) 0.4109(8) 0.064(4) Uani 0.5 1 d . . P A 2
H15A H 1.1084 1.1700 0.4089 0.077 Uiso 0.5 1 calc R U P A 2
C16A C 1.1452(18) 1.3366(19) 0.4579(10) 0.057(5) Uani 0.5 1 d . . P A 2
H16A H 1.2145 1.3425 0.4882 0.069 Uiso 0.5 1 calc R U P A 2
C17A C 1.1079(18) 1.419(2) 0.4583(9) 0.054(5) Uani 0.5 1 d . . P A 2
H17A H 1.1538 1.4881 0.4893 0.065 Uiso 0.5 1 calc R U P A 2
C18A C 1.0050(14) 1.4204(16) 0.4176(7) 0.054(3) Uani 0.5 1 d . . P A 2
H18A H 0.9796 1.4854 0.4231 0.065 Uiso 0.5 1 calc R U P A 2
C14B C 1.0322(11) 1.2986(11) 0.3335(7) 0.050(3) Uani 0.5 1 d . . P A 1
H14B H 1.0151 1.2673 0.2882 0.060 Uiso 0.5 1 calc R U P A 1
C15B C 1.1484(12) 1.3248(13) 0.3697(7) 0.060(3) Uani 0.5 1 d . . P A 1
H15B H 1.2134 1.3121 0.3486 0.072 Uiso 0.5 1 calc R U P A 1
C16B C 1.1727(18) 1.3688(19) 0.4352(10) 0.064(4) Uani 0.5 1 d . . P A 1
H16B H 1.2543 1.3876 0.4583 0.076 Uiso 0.5 1 calc R U P A 1
C17B C 1.073(2) 1.387(3) 0.4704(14) 0.073(7) Uani 0.5 1 d . . P A 1
H17B H 1.0862 1.4154 0.5159 0.087 Uiso 0.5 1 calc R U P A 1
C18B C 0.9602(14) 1.3608(13) 0.4325(8) 0.057(4) Uani 0.5 1 d . . P A 1
H18B H 0.8929 1.3708 0.4526 0.069 Uiso 0.5 1 calc R U P A 1
C3CL C 0.9886(17) 1.9317(15) 0.5700(9) 0.079(4) Uani 0.5 1 d . . P B -1
H3CA H 0.9865 1.9566 0.6167 0.094 Uiso 0.5 1 calc R U P B -1
H3CB H 1.0046 1.8580 0.5658 0.094 Uiso 0.5 1 calc R U P B -1
Cl5 Cl 0.8403(5) 1.9051(5) 0.5239(3) 0.0999(15) Uani 0.5 1 d . . P B -1
Cl6 Cl 1.1120(4) 2.0429(4) 0.5420(2) 0.0843(11) Uani 0.5 1 d . . P B -1
C14 C 0.6905(5) 1.3227(5) 0.3703(3) 0.0484(13) Uani 1 1 d . . . . .
C15 C 1.0129(6) 1.5240(7) 0.1390(3) 0.0583(16) Uani 1 1 d . . . . .
H15C H 0.9735 1.4419 0.1397 0.070 Uiso 1 1 calc R U . . .
C16 C 0.7200(6) 1.3047(6) 0.1155(3) 0.0543(15) Uani 1 1 d . . . . .
C17 C 0.7977(5) 1.6844(6) 0.0986(4) 0.0557(15) Uani 1 1 d . . . . .
H17C H 0.8360 1.7386 0.1379 0.067 Uiso 1 1 calc R U . . .
C18 C 0.4859(6) 1.2810(6) 0.1383(3) 0.0510(14) Uani 1 1 d . . . . .
C19 C 0.6535(6) 1.4954(6) 0.0420(3) 0.0544(15) Uani 1 1 d . . . . .
H19A H 0.5939 1.4182 0.0428 0.065 Uiso 1 1 calc R U . . .
C21 C 0.7114(5) 1.5705(5) 0.1007(3) 0.0497(14) Uani 1 1 d . . . . .
C22 C 0.4614(7) 1.1014(6) 0.2536(3) 0.0592(17) Uani 1 1 d . . . . .
C23 C 0.7308(7) 1.1609(6) 0.2703(3) 0.0570(16) Uani 1 1 d . . . . .
H23A H 0.6981 1.1034 0.3000 0.068 Uiso 1 1 calc R U . . .
H23B H 0.7933 1.1407 0.2468 0.068 Uiso 1 1 calc R U . . .
C24 C 0.6336(6) 1.2286(6) 0.4035(3) 0.0565(15) Uani 1 1 d . . . . .
H24A H 0.6562 1.1620 0.3982 0.068 Uiso 1 1 calc R U . . .
C25 C 0.4360(7) 1.7031(6) 0.1827(3) 0.0594(16) Uani 1 1 d . . . . .
H25A H 0.4343 1.7717 0.1672 0.071 Uiso 1 1 calc R U . . .
C26 C 0.5739(7) 1.0398(6) 0.1469(3) 0.0586(16) Uani 1 1 d . . . . .
C28 C 0.7720(6) 1.6427(7) -0.0179(4) 0.066(2) Uani 1 1 d . . . . .
H28A H 0.7949 1.6660 -0.0582 0.080 Uiso 1 1 calc R U . . .
C29 C 0.9902(6) 1.7271(6) 0.3682(4) 0.0604(17) Uani 1 1 d . . . . .
H29A H 0.9165 1.7431 0.3586 0.073 Uiso 1 1 calc R U . . .
C30 C 0.5330(7) 1.6651(6) 0.1711(3) 0.0563(15) Uani 1 1 d . . . . .
H30A H 0.5991 1.7098 0.1491 0.068 Uiso 1 1 calc R U . . .
C31 C 1.0635(6) 1.7274(7) 0.1881(3) 0.0572(16) Uani 1 1 d . . . . .
H31A H 1.0572 1.7823 0.2223 0.069 Uiso 1 1 calc R U . . .
C32 C 0.3422(6) 1.6411(6) 0.2165(5) 0.074(2) Uani 1 1 d . . . . .
H32A H 0.2767 1.6677 0.2255 0.088 Uiso 1 1 calc R U . . .
C33 C 1.1833(7) 1.7660(7) 0.4378(3) 0.0646(19) Uani 1 1 d . . . . .
H33A H 1.2412 1.8094 0.4758 0.077 Uiso 1 1 calc R U . . .
C35 C 0.6803(6) 1.5297(7) -0.0170(4) 0.0622(17) Uani 1 1 d . . . . .
H35A H 0.6377 1.4781 -0.0566 0.075 Uiso 1 1 calc R U . . .
C36 C 0.4575(8) 0.9937(6) 0.1068(4) 0.0629(17) Uani 1 1 d . . . . .
H36A H 0.3937 1.0221 0.1167 0.075 Uiso 1 1 calc R U . . .
C37 C 1.0817(6) 1.5662(9) 0.0883(3) 0.072(2) Uani 1 1 d . . . . .
H37A H 1.0889 1.5113 0.0544 0.086 Uiso 1 1 calc R U . . .
C38 C 0.4332(9) 0.9076(6) 0.0530(4) 0.076(2) Uani 1 1 d . . . . .
H38A H 0.3538 0.8779 0.0259 0.091 Uiso 1 1 calc R U . . .
C40 C 0.6648(9) 0.9961(7) 0.1328(4) 0.073(2) Uani 1 1 d . . . . .
H40A H 0.7447 1.0255 0.1594 0.087 Uiso 1 1 calc R U . . .
C41 C 0.8275(6) 1.7182(7) 0.0386(4) 0.0623(18) Uani 1 1 d . . . . .
H41A H 0.8874 1.7950 0.0374 0.075 Uiso 1 1 calc R U . . .
C42 C 0.5465(7) 1.2317(7) 0.4431(4) 0.0664(19) Uani 1 1 d . . . . .
H42A H 0.5070 1.1662 0.4641 0.080 Uiso 1 1 calc R U . . .
C43 C 0.5717(7) 1.4228(7) 0.4218(4) 0.0661(18) Uani 1 1 d . . . . .
H43A H 0.5506 1.4902 0.4283 0.079 Uiso 1 1 calc R U . . .
C45 C 0.3858(6) 1.1641(7) 0.2693(4) 0.0663(19) Uani 1 1 d . . . . .
H45A H 0.4083 1.2420 0.2600 0.080 Uiso 1 1 calc R U . . .
C46 C 1.2063(7) 1.6842(7) 0.3990(4) 0.0697(19) Uani 1 1 d . . . . .
H46A H 1.2803 1.6690 0.4093 0.084 Uiso 1 1 calc R U . . .
C47 C 0.5146(7) 1.3301(8) 0.4533(4) 0.073(2) Uani 1 1 d . . . . .
H47A H 0.4546 1.3328 0.4814 0.088 Uiso 1 1 calc R U . . .
C48 C 0.3272(16) 0.9411(9) 0.3011(5) 0.116(5) Uani 1 1 d . . . . .
H48A H 0.3094 0.8659 0.3136 0.139 Uiso 1 1 calc R U . . .
C49 C 0.6367(10) 0.9069(8) 0.0779(4) 0.082(2) Uani 1 1 d . . . . .
H49A H 0.6984 0.8756 0.0682 0.099 Uiso 1 1 calc R U . . .
C50 C 1.1207(8) 1.6211(8) 0.3429(4) 0.077(2) Uani 1 1 d . . . . .
H50A H 1.1368 1.5627 0.3153 0.092 Uiso 1 1 calc R U . . .
C51 C 1.1319(6) 1.7674(8) 0.1378(4) 0.069(2) Uani 1 1 d . . . . .
H51A H 1.1739 1.8495 0.1377 0.082 Uiso 1 1 calc R U . . .
C53 C 0.5246(10) 0.8652(7) 0.0390(4) 0.081(3) Uani 1 1 d . . . . .
H53A H 0.5088 0.8064 0.0019 0.097 Uiso 1 1 calc R U . . .
C54 C 1.1377(6) 1.6830(9) 0.0867(4) 0.077(2) Uani 1 1 d . . . . .
H54A H 1.1812 1.7088 0.0512 0.092 Uiso 1 1 calc R U . . .
C55 C 0.4388(8) 1.5004(7) 0.2244(6) 0.100(4) Uani 1 1 d . . . . .
H55A H 0.4379 1.4299 0.2384 0.120 Uiso 1 1 calc R U . . .
C57 C 0.4277(11) 0.9903(7) 0.2699(4) 0.092(3) Uani 1 1 d . . . . .
H57A H 0.4774 0.9461 0.2588 0.111 Uiso 1 1 calc R U . . .
C59 C 0.2793(7) 1.1147(10) 0.2979(5) 0.098(3) Uani 1 1 d . . . . .
H59A H 0.2252 1.1555 0.3065 0.118 Uiso 1 1 calc R U . . .
C66 C 0.3442(8) 1.5409(8) 0.2372(7) 0.123(5) Uani 1 1 d . . . . .
H66A H 0.2797 1.4983 0.2607 0.147 Uiso 1 1 calc R U . . .
C67 C 1.0755(8) 1.7875(8) 0.4228(5) 0.082(2) Uani 1 1 d . . . . .
H67A H 1.0600 1.8455 0.4510 0.099 Uiso 1 1 calc R U . . .
C68 C 0.2530(10) 1.0014(12) 0.3141(5) 0.116(5) Uani 1 1 d . . . . .
H68A H 0.1807 0.9665 0.3348 0.139 Uiso 1 1 calc R U . . .
Br1 Br 0.89007(7) 0.94162(7) 0.26283(4) 0.0640(2) Uani 1 1 d . . . . .
C2CL C 1.0901(8) 2.1072(9) 0.1547(5) 0.043(2) Uani 0.55 1 d . . P C 1
H2CA H 1.1809 2.1269 0.1690 0.052 Uiso 0.55 1 calc R U P C 1
H2CB H 1.0428 2.0465 0.1800 0.052 Uiso 0.55 1 calc R U P C 1
Cl4A Cl 1.0631(6) 2.2293(4) 0.1818(4) 0.0988(15) Uani 0.55 1 d . . P C 1
Cl3A Cl 1.0613(7) 2.0395(4) 0.0779(2) 0.1157(19) Uani 0.55 1 d . . P C 1
C4CL C 1.000(2) 2.189(3) 0.1280(18) 0.104(9) Uani 0.45 1 d . . P D 2
H4CA H 0.9331 2.1655 0.1566 0.125 Uiso 0.45 1 calc R U P D 2
H4CB H 0.9855 2.2509 0.1060 0.125 Uiso 0.45 1 calc R U P D 2
Cl3B Cl 0.9698(9) 2.0918(10) 0.0789(4) 0.150(4) Uani 0.45 1 d . . P D 2
Cl4B Cl 1.1489(7) 2.2659(5) 0.1834(3) 0.0834(13) Uani 0.45 1 d . . P D 2
Cl2 Cl 0.6278(3) 1.6995(2) 0.38437(16) 0.1148(10) Uani 1 1 d . . . . .
Cl1 Cl 0.5796(3) 1.9113(3) 0.4052(2) 0.1356(14) Uani 1 1 d . . . . .
C1CL C 0.6249(11) 1.8165(10) 0.3508(6) 0.101(3) Uani 1 1 d . . . . .
H1CA H 0.5645 1.7881 0.3099 0.121 Uiso 1 1 calc R U . . .
H1CB H 0.7098 1.8611 0.3398 0.121 Uiso 1 1 calc R U . . .
H1B1 H 0.894(7) 1.354(6) 0.227(4) 0.07(2) Uiso 1 1 d . . . . .
H1FE H 0.601(5) 1.378(5) 0.246(3) 0.042(15) Uiso 1 1 d . . . . .

loop_
_atom_site_aniso_label
_atom_site_aniso_U_11
_atom_site_aniso_U_22
_atom_site_aniso_U_33
_atom_site_aniso_U_23
_atom_site_aniso_U_13
_atom_site_aniso_U_12
Fe1 0.0396(4) 0.0435(5) 0.0551(5) 0.0114(4) 0.0097(3) 0.0180(4)
P4 0.0353(7) 0.0504(8) 0.0555(9) 0.0126(7) 0.0097(6) 0.0196(6)
P3 0.0335(7) 0.0452(8) 0.0611(9) 0.0164(7) 0.0120(6) 0.0165(6)
P2 0.0449(8) 0.0459(8) 0.0559(9) 0.0100(7) 0.0076(7) 0.0208(7)
P1 0.0548(9) 0.0418(8) 0.0565(9) 0.0074(7) 0.0035(7) 0.0208(7)
O1 0.046(2) 0.054(3) 0.072(3) 0.016(2) 0.001(2) 0.016(2)
O2 0.049(2) 0.068(3) 0.061(3) 0.005(2) 0.009(2) 0.025(2)
B1 0.040(3) 0.052(4) 0.061(4) 0.017(3) 0.013(3) 0.022(3)
C5 0.034(3) 0.054(3) 0.058(3) 0.016(3) 0.014(2) 0.018(2)
C9 0.031(3) 0.070(4) 0.052(3) 0.011(3) 0.005(2) 0.020(3)
C10 0.052(3) 0.062(4) 0.058(4) 0.016(3) 0.016(3) 0.026(3)
C11 0.045(3) 0.050(3) 0.055(4) 0.009(3) 0.010(3) 0.017(3)
C12 0.031(3) 0.048(3) 0.073(4) 0.011(3) 0.012(3) 0.012(2)
C13A 0.038(3) 0.042(3) 0.062(4) 0.010(3) 0.004(3) 0.013(2)
C14A 0.044(6) 0.060(8) 0.055(7) 0.015(6) 0.008(5) 0.016(6)
C15A 0.056(8) 0.069(9) 0.078(10) 0.013(7) 0.010(7) 0.034(7)
C16A 0.046(9) 0.077(12) 0.051(10) 0.020(8) 0.017(7) 0.020(8)
C17A 0.037(10) 0.099(16) 0.029(8) 0.017(8) 0.008(6) 0.025(9)
C18A 0.051(8) 0.060(9) 0.053(8) -0.002(7) -0.005(6) 0.029(7)
C14B 0.040(6) 0.045(6) 0.061(8) 0.002(6) 0.000(5) 0.016(5)
C15B 0.040(6) 0.065(8) 0.073(9) 0.003(7) -0.001(6) 0.022(6)
C16B 0.047(10) 0.074(13) 0.072(14) 0.003(9) 0.006(8) 0.030(9)
C17B 0.069(15) 0.098(17) 0.077(14) 0.033(11) 0.040(10) 0.049(13)
C18B 0.045(8) 0.038(7) 0.081(11) 0.018(7) -0.001(7) 0.007(6)
C3CL 0.085(11) 0.066(9) 0.078(11) -0.005(8) 0.004(9) 0.027(9)
Cl5 0.072(3) 0.084(3) 0.133(4) 0.014(3) -0.004(3) 0.024(2)
Cl6 0.078(3) 0.070(2) 0.092(3) 0.003(2) 0.010(2) 0.017(2)
C14 0.036(3) 0.044(3) 0.062(4) 0.011(3) 0.004(3) 0.012(2)
C15 0.037(3) 0.086(5) 0.047(3) 0.003(3) 0.005(3) 0.021(3)
C16 0.044(3) 0.057(4) 0.066(4) 0.011(3) 0.005(3) 0.023(3)
C17 0.035(3) 0.058(4) 0.074(4) 0.019(3) 0.009(3) 0.015(3)
C18 0.051(4) 0.051(3) 0.056(4) 0.016(3) 0.017(3) 0.022(3)
C19 0.036(3) 0.059(4) 0.072(4) 0.023(3) 0.014(3) 0.018(3)
C21 0.037(3) 0.050(3) 0.068(4) 0.021(3) 0.013(3) 0.018(3)
C22 0.065(4) 0.047(3) 0.051(4) 0.011(3) -0.003(3) 0.007(3)
C23 0.065(4) 0.051(3) 0.061(4) 0.007(3) -0.001(3) 0.032(3)
C24 0.055(4) 0.051(4) 0.059(4) 0.015(3) 0.009(3) 0.013(3)
C25 0.068(4) 0.057(4) 0.064(4) 0.008(3) 0.004(3) 0.039(3)
C26 0.074(4) 0.046(3) 0.060(4) 0.012(3) 0.003(3) 0.029(3)
C28 0.048(4) 0.091(5) 0.068(5) 0.041(4) 0.018(3) 0.027(4)
C29 0.046(3) 0.056(4) 0.077(5) 0.002(3) 0.007(3) 0.020(3)
C30 0.062(4) 0.049(3) 0.068(4) 0.018(3) 0.019(3) 0.028(3)
C31 0.039(3) 0.070(4) 0.063(4) 0.021(3) 0.011(3) 0.017(3)
C32 0.033(3) 0.043(3) 0.138(7) -0.007(4) 0.008(4) 0.015(3)
C33 0.054(4) 0.067(4) 0.052(4) 0.014(3) 0.002(3) 0.000(3)
C35 0.052(4) 0.083(5) 0.057(4) 0.024(4) 0.006(3) 0.029(4)
C36 0.077(5) 0.041(3) 0.063(4) 0.010(3) 0.003(3) 0.016(3)
C37 0.033(3) 0.121(7) 0.049(4) 0.006(4) 0.010(3) 0.016(4)
C38 0.103(6) 0.046(4) 0.063(5) 0.005(3) 0.000(4) 0.014(4)
C40 0.095(6) 0.065(4) 0.069(5) 0.001(4) -0.002(4) 0.049(4)
C41 0.039(3) 0.068(4) 0.085(5) 0.038(4) 0.014(3) 0.017(3)
C42 0.051(4) 0.074(5) 0.075(5) 0.029(4) 0.017(3) 0.018(3)
C43 0.060(4) 0.070(4) 0.077(5) 0.016(4) 0.022(4) 0.030(4)
C45 0.038(3) 0.074(5) 0.089(5) 0.038(4) 0.011(3) 0.016(3)
C46 0.060(4) 0.071(5) 0.076(5) 0.005(4) -0.010(4) 0.029(4)
C47 0.052(4) 0.091(6) 0.075(5) 0.024(4) 0.018(3) 0.023(4)
C48 0.167(12) 0.060(5) 0.070(6) 0.014(5) 0.013(7) -0.015(7)
C49 0.128(8) 0.071(5) 0.071(5) 0.014(4) 0.018(5) 0.061(5)
C50 0.073(5) 0.094(6) 0.069(5) -0.010(4) -0.014(4) 0.052(5)
C51 0.035(3) 0.094(6) 0.073(5) 0.028(4) 0.011(3) 0.015(3)
C53 0.129(8) 0.047(4) 0.060(5) 0.005(3) 0.004(5) 0.030(5)
C54 0.032(3) 0.121(7) 0.065(5) 0.026(5) 0.017(3) 0.011(4)
C55 0.069(5) 0.060(5) 0.206(12) 0.060(6) 0.078(6) 0.038(4)
C57 0.151(9) 0.044(4) 0.066(5) 0.011(3) 0.025(5) 0.017(5)
C59 0.041(4) 0.132(8) 0.117(8) 0.064(7) 0.013(4) 0.014(5)
C66 0.063(5) 0.058(5) 0.277(16) 0.057(7) 0.100(8) 0.032(4)
C67 0.074(5) 0.071(5) 0.088(6) -0.019(4) 0.006(4) 0.022(4)
C68 0.080(6) 0.122(9) 0.072(6) 0.041(6) -0.016(5) -0.049(6)
Br1 0.0599(4) 0.0663(4) 0.0736(5) 0.0089(3) 0.0087(3) 0.0343(3)
C2CL 0.023(4) 0.040(5) 0.057(6) -0.007(4) 0.005(4) 0.006(4)
Cl4A 0.083(3) 0.068(3) 0.152(5) 0.028(3) 0.039(3) 0.027(2)
Cl3A 0.154(5) 0.071(3) 0.075(3) 0.007(2) -0.008(3) -0.004(3)
C4CL 0.080(15) 0.106(19) 0.17(3) 0.09(2) 0.044(17) 0.053(15)
Cl3B 0.123(6) 0.139(7) 0.101(5) 0.038(5) -0.010(4) -0.049(5)
Cl4B 0.089(4) 0.085(3) 0.087(3) 0.024(3) 0.030(3) 0.038(3)
Cl2 0.165(3) 0.0782(14) 0.129(2) 0.0369(14) 0.084(2) 0.0592(17)
Cl1 0.158(3) 0.0993(19) 0.214(4) 0.081(2) 0.118(3) 0.087(2)
C1CL 0.109(8) 0.122(8) 0.102(7) 0.045(6) 0.045(6) 0.064(7)

loop_
_atom_type_symbol
_atom_type_description
_atom_type_scat_dispersion_real
_atom_type_scat_dispersion_imag
_atom_type_scat_source
C C 0.0033 0.0016 'International Tables Vol C Tables 4.2.6.8 and 6.1.1.4'
H H 0.0000 0.0000 'International Tables Vol C Tables 4.2.6.8 and 6.1.1.4'
B B 0.0013 0.0007 'International Tables Vol C Tables 4.2.6.8 and 6.1.1.4'
O O 0.0106 0.0060 'International Tables Vol C Tables 4.2.6.8 and 6.1.1.4'
P P 0.1023 0.0942 'International Tables Vol C Tables 4.2.6.8 and 6.1.1.4'
Cl Cl 0.1484 0.1585 'International Tables Vol C Tables 4.2.6.8 and 6.1.1.4'
Fe Fe 0.3463 0.8444 'International Tables Vol C Tables 4.2.6.8 and 6.1.1.4'
Br Br -0.2901 2.4595 'International Tables Vol C Tables 4.2.6.8 and 6.1.1.4'

loop_
_geom_angle_atom_site_label_1
_geom_angle_atom_site_label_2
_geom_angle_atom_site_label_3
_geom_angle
C18 Fe1 C16 99.2(3)
C18 Fe1 P1 90.5(2)
C16 Fe1 P1 95.0(2)
C18 Fe1 P3 91.4(2)
C16 Fe1 P3 100.6(2)
P1 Fe1 P3 163.73(8)
C18 Fe1 B1 174.9(3)
C16 Fe1 B1 85.3(3)
P1 Fe1 B1 86.55(19)
P3 Fe1 B1 90.24(19)
C5 P4 C11 107.4(3)
C5 P4 C9 105.0(3)
C11 P4 C9 104.2(3)
C5 P4 B1 107.4(3)
C11 P4 B1 119.9(3)
C9 P4 B1 111.8(3)
C21 P3 C12 103.0(3)
C21 P3 C5 106.0(3)
C12 P3 C5 99.0(3)
C21 P3 Fe1 116.4(2)
C12 P3 Fe1 118.9(2)
C5 P3 Fe1 111.4(2)
C13A P2 C23 107.1(3)
C13A P2 C14 105.0(3)
C23 P2 C14 105.8(3)
C13A P2 B1 117.7(3)
C23 P2 B1 98.4(3)
C14 P2 B1 121.3(3)
C26 P1 C22 101.5(3)
C26 P1 C23 104.4(3)
C22 P1 C23 103.1(3)
C26 P1 Fe1 114.9(2)
C22 P1 Fe1 118.2(2)
C23 P1 Fe1 113.1(2)
P4 B1 P2 122.4(4)
P4 B1 Fe1 110.1(3)
P2 B1 Fe1 106.6(3)
P4 C5 P3 106.4(3)
C31 C9 C15 121.4(6)
C31 C9 P4 117.6(5)
C15 C9 P4 121.0(5)
C14 C10 C43 119.7(6)
C29 C11 C50 118.9(6)
C29 C11 P4 122.7(5)
C50 C11 P4 118.4(5)
C30 C12 C55 118.7(6)
C30 C12 P3 120.1(5)
C55 C12 P3 121.2(5)
C18B C13A C14B 123.1(9)
C14A C13A C18A 114.3(9)
C18B C13A P2 122.8(7)
C14A C13A P2 123.8(7)
C14B C13A P2 113.5(7)
C18A C13A P2 121.4(7)
C15A C14A C13A 123.3(13)
C14A C15A C16A 119.8(15)
C17A C16A C15A 118(2)
C16A C17A C18A 127(2)
C17A C18A C13A 117.7(16)
C15B C14B C13A 116.0(11)
C16B C15B C14B 122.0(14)
C15B C16B C17B 120.8(19)
C18B C17B C16B 115(2)
C13A C18B C17B 123.0(17)
Cl6 C3CL Cl5 110.5(10)
C10 C14 C24 118.9(6)
C10 C14 P2 122.3(5)
C24 C14 P2 118.8(5)
C9 C15 C37 117.8(7)
O2 C16 Fe1 177.9(6)
C41 C17 C21 119.8(7)
O1 C18 Fe1 179.1(6)
C35 C19 C21 121.7(6)
C19 C21 C17 118.4(6)
C19 C21 P3 117.9(5)
C17 C21 P3 123.6(5)
C57 C22 C45 117.6(8)
C57 C22 P1 120.1(7)
C45 C22 P1 122.3(5)
P2 C23 P1 104.4(3)
C42 C24 C14 120.9(7)
C32 C25 C30 119.9(6)
C40 C26 C36 118.8(7)
C40 C26 P1 123.6(6)
C36 C26 P1 117.5(5)
C41 C28 C35 120.3(6)
C67 C29 C11 119.1(7)
C12 C30 C25 121.0(6)
C9 C31 C51 119.9(7)
C66 C32 C25 119.5(6)
C46 C33 C67 120.0(7)
C19 C35 C28 119.0(7)
C38 C36 C26 121.3(8)
C54 C37 C15 121.6(8)
C53 C38 C36 119.5(8)
C26 C40 C49 118.7(8)
C28 C41 C17 120.7(6)
C24 C42 C47 120.6(7)
C47 C43 C10 121.3(7)
C59 C45 C22 120.9(8)
C33 C46 C50 119.6(7)
C43 C47 C42 118.5(7)
C68 C48 C57 118.4(10)
C53 C49 C40 121.6(9)
C11 C50 C46 120.7(7)
C31 C51 C54 118.7(8)
C49 C53 C38 120.0(8)
C37 C54 C51 120.5(7)
C66 C55 C12 119.8(7)
C48 C57 C22 123.2(11)
C45 C59 C68 117.8(11)
C32 C66 C55 121.1(8)
C29 C67 C33 121.6(7)
C48 C68 C59 122.0(10)
Cl3A C2CL Cl4A 126.0(8)
Cl3B C4CL Cl4B 127.2(15)
Cl2 C1CL Cl1 111.2(6)

loop_
_geom_bond_atom_site_label_1
_geom_bond_atom_site_label_2
_geom_bond_distance
Fe1 C18 1.754(7)
Fe1 C16 1.773(7)
Fe1 P1 2.1903(18)
Fe1 P3 2.1956(18)
Fe1 B1 2.225(7)
P4 C5 1.806(6)
P4 C11 1.814(7)
P4 C9 1.820(6)
P4 B1 1.908(7)
P3 C21 1.833(6)
P3 C12 1.837(6)
P3 C5 1.842(7)
P2 C13A 1.813(6)
P2 C23 1.817(7)
P2 C14 1.818(6)
P2 B1 1.921(7)
P1 C26 1.818(7)
P1 C22 1.834(8)
P1 C23 1.850(6)
O1 C18 1.179(8)
O2 C16 1.165(8)
C9 C31 1.390(10)
C9 C15 1.397(10)
C10 C14 1.367(9)
C10 C43 1.400(9)
C11 C29 1.380(9)
C11 C50 1.383(9)
C12 C30 1.381(9)
C12 C55 1.391(10)
C13A C18B 1.347(17)
C13A C14A 1.418(15)
C13A C14B 1.419(14)
C13A C18A 1.423(16)
C14A C15A 1.340(19)
C15A C16A 1.41(3)
C16A C17A 1.24(3)
C17A C18A 1.40(2)
C14B C15B 1.381(17)
C15B C16B 1.37(3)
C16B C17B 1.49(3)
C17B C18B 1.36(3)
C3CL Cl6 1.772(19)
C3CL Cl5 1.781(18)
C14 C24 1.405(9)
C15 C37 1.409(9)
C17 C41 1.398(10)
C17 C21 1.400(9)
C19 C35 1.372(9)
C19 C21 1.390(10)
C22 C57 1.379(10)
C22 C45 1.396(11)
C24 C42 1.358(10)
C25 C32 1.378(11)
C25 C30 1.388(9)
C26 C40 1.379(11)
C26 C36 1.395(10)
C28 C41 1.352(11)
C28 C35 1.410(11)
C29 C67 1.371(11)
C31 C51 1.394(9)
C32 C66 1.369(12)
C33 C46 1.335(11)
C33 C67 1.380(12)
C36 C38 1.381(11)
C37 C54 1.353(13)
C38 C53 1.374(13)
C40 C49 1.414(11)
C42 C47 1.393(12)
C43 C47 1.370(11)
C45 C59 1.374(11)
C46 C50 1.401(11)
C48 C68 1.349(18)
C48 C57 1.353(17)
C49 C53 1.348(13)
C51 C54 1.422(12)
C55 C66 1.387(10)
C59 C68 1.411(17)
C2CL Cl3A 1.660(11)
C2CL Cl4A 1.692(11)
C4CL Cl3B 1.40(4)
C4CL Cl4B 1.84(3)
Cl2 C1CL 1.693(10)
Cl1 C1CL 1.778(11)
